data_4506333
loop_
_publ_author_name
'Gu, Jinzhong'
'Gao, Zhuqing'
'Tang, Yu'

_publ_section_title
;
 pH and Auxiliary Ligand Influence on the Structural Variations of
 5(2&#x2032;-Carboxylphenyl) Nicotate Coordination Polymers
;
_journal_issue 6
_journal_name_full 'Crystal Growth &amp; Design'
_journal_page_first 3312
_journal_paper_doi 10.1021/cg300442b
_journal_volume 12
_journal_year 2012
_chemical_formula_sum 'C38 H27 N4 Nd O10'
_chemical_formula_weight 843.88
_chemical_name_systematic
; 
 ? 
;
_space_group_IT_number 2
_symmetry_cell_setting triclinic
_symmetry_space_group_name_Hall '-P 1'
_symmetry_space_group_name_H-M 'P -1'
_atom_sites_solution_hydrogens geom
_atom_sites_solution_primary direct
_atom_sites_solution_secondary difmap
_audit_creation_method SHELXL-97
_cell_angle_alpha 97.219(16)
_cell_angle_beta 96.430(18)
_cell_angle_gamma 104.87(2)
_cell_formula_units_Z 2
_cell_length_a 9.073(16)
_cell_length_b 13.54(2)
_cell_length_c 14.06(2)
_cell_measurement_temperature 293(2)
_cell_volume 1637(4)
_computing_cell_refinement 'Bruker SAINT'
_computing_data_collection 'Bruker APEX2'
_computing_data_reduction 'Bruker SAINT'
_computing_molecular_graphics 'Bruker SHELXTL'
_computing_publication_material 'Bruker SHELXTL'
_computing_structure_refinement 'SHELXL-97 (Sheldrick, 2008)'
_computing_structure_solution 'SHELXS-97 (Sheldrick, 2008)'
_diffrn_ambient_temperature 293(2)
_diffrn_measured_fraction_theta_full 0.979
_diffrn_measured_fraction_theta_max 0.979
_diffrn_measurement_device_type 'Bruker APEX-II CCD'
_diffrn_measurement_method '\f and \w scans'
_diffrn_radiation_monochromator graphite
_diffrn_radiation_source 'fine-focus sealed tube'
_diffrn_radiation_type MoK\a
_diffrn_radiation_wavelength 0.71073
_diffrn_reflns_av_R_equivalents 0.0638
_diffrn_reflns_av_sigmaI/netI 0.1286
_diffrn_reflns_limit_h_max 10
_diffrn_reflns_limit_h_min -10
_diffrn_reflns_limit_k_max 14
_diffrn_reflns_limit_k_min -16
_diffrn_reflns_limit_l_max 17
_diffrn_reflns_limit_l_min -15
_diffrn_reflns_number 10081
_diffrn_reflns_theta_full 25.50
_diffrn_reflns_theta_max 25.50
_diffrn_reflns_theta_min 2.33
_exptl_absorpt_coefficient_mu 1.656
_exptl_absorpt_correction_T_max 0.6920
_exptl_absorpt_correction_T_min 0.6542
_exptl_absorpt_correction_type multi-scan
_exptl_crystal_colour purple
_exptl_crystal_density_diffrn 1.712
_exptl_crystal_density_method 'not measured'
_exptl_crystal_description block
_exptl_crystal_F_000 846
_exptl_crystal_size_max 0.28
_exptl_crystal_size_mid 0.26
_exptl_crystal_size_min 0.24
_refine_diff_density_max 1.438
_refine_diff_density_min -1.332
_refine_diff_density_rms 0.149
_refine_ls_extinction_method none
_refine_ls_goodness_of_fit_ref 0.991
_refine_ls_hydrogen_treatment constr
_refine_ls_matrix_type full
_refine_ls_number_parameters 480
_refine_ls_number_reflns 5950
_refine_ls_number_restraints 2
_refine_ls_restrained_S_all 0.991
_refine_ls_R_factor_all 0.0796
_refine_ls_R_factor_gt 0.0497
_refine_ls_shift/su_max 0.001
_refine_ls_shift/su_mean 0.000
_refine_ls_structure_factor_coef Fsqd
_refine_ls_weighting_details 'calc w=1/[\s^2^(Fo^2^)+(0.0100P)^2^+0.0000P] where P=(Fo^2^+2Fc^2^)/3'
_refine_ls_weighting_scheme calc
_refine_ls_wR_factor_gt 0.0735
_refine_ls_wR_factor_ref 0.0795
_reflns_number_gt 4183
_reflns_number_total 5950
_reflns_threshold_expression >2sigma(I)
_cod_data_source_file cg300442b_si_002.cif
_cod_data_source_block p-1_(Compound_10)
_cod_depositor_comments
;
The following automatic conversions were performed:

'_symmetry_cell_setting' value 'Triclinic' changed to 'triclinic'
according to /home/saulius/struct/CIF-dictionaries/cif_core.dic
dictionary named 'cif_core.dic' version 2.4.1 from 2010-06-29.

Automatic conversion script
Id: cif_fix_values 1891 2012-01-12 08:04:46Z andrius 
;
_cod_original_sg_symbol_H-M P-1
_cod_database_code 4506333

loop_
_symmetry_equiv_pos_as_xyz
'x, y, z'
'-x, -y, -z'

loop_
_atom_site_label
_atom_site_type_symbol
_atom_site_fract_x
_atom_site_fract_y
_atom_site_fract_z
_atom_site_U_iso_or_equiv
_atom_site_adp_type
_atom_site_occupancy
_atom_site_symmetry_multiplicity
_atom_site_calc_flag
_atom_site_refinement_flags
Nd1 Nd 0.37286(4) 0.35971(3) 0.51337(3) 0.02487(11) Uani 1 1 d .
O5 O 0.5653(4) 0.3507(3) 0.4077(3) 0.0327(10) Uani 1 1 d .
O8 O 1.4022(4) 0.5119(3) 0.3997(3) 0.0322(10) Uani 1 1 d .
O1 O 0.3319(4) 0.2896(3) 0.6655(3) 0.0345(10) Uani 1 1 d .
O2 O 0.5167(4) 0.2510(3) 0.5965(3) 0.0397(11) Uani 1 1 d .
O6 O 0.7212(4) 0.5067(3) 0.4069(3) 0.0361(10) Uani 1 1 d .
N4 N 0.2683(5) 0.1691(3) 0.4241(3) 0.0333(13) Uani 1 1 d .
N3 N 0.0818(5) 0.2675(4) 0.5045(3) 0.0317(12) Uani 1 1 d .
C26 C 1.2920(6) 0.4496(5) 0.3403(4) 0.0296(15) Uani 1 1 d .
C19 C 0.6778(6) 0.4104(5) 0.3816(4) 0.0265(14) Uani 1 1 d .
C20 C 1.1125(6) 0.4282(4) 0.1862(4) 0.0286(15) Uani 1 1 d .
O7 O 1.2201(4) 0.3668(3) 0.3629(3) 0.0391(11) Uani 1 1 d .
C17 C 0.9748(6) 0.3729(4) 0.2243(4) 0.0280(14) Uani 1 1 d .
C25 C 1.2579(6) 0.4690(4) 0.2409(4) 0.0268(14) Uani 1 1 d .
C1 C 0.4483(7) 0.2562(4) 0.6683(5) 0.0324(16) Uani 1 1 d .
N2 N 0.7902(5) 0.2113(4) 0.2217(4) 0.0391(14) Uani 1 1 d .
C23 C 1.3596(8) 0.5240(5) 0.1012(5) 0.0455(19) Uani 1 1 d .
H23 H 1.4421 0.5573 0.0725 0.055 Uiso 1 1 calc R
C6 C 0.4295(7) 0.2094(4) 0.8333(5) 0.0364(16) Uani 1 1 d .
H6 H 0.3272 0.2113 0.8265 0.044 Uiso 1 1 calc R
C11 C 0.2229(8) 0.0943(6) 1.0882(6) 0.059(2) Uani 1 1 d .
H11 H 0.1446 0.0360 1.0926 0.071 Uiso 1 1 calc R
C24 C 1.3804(7) 0.5174(4) 0.1986(4) 0.0335(16) Uani 1 1 d .
H24 H 1.4773 0.5456 0.2357 0.040 Uiso 1 1 calc R
O3 O 0.3283(6) -0.0169(4) 0.8761(4) 0.0709(16) Uani 1 1 d D
H5 H 0.2821 -0.0760 0.8391 0.07(3) Uiso 1 1 d RD
C16 C 0.9151(6) 0.2680(5) 0.1947(4) 0.0359(16) Uani 1 1 d .
H16 H 0.9661 0.2348 0.1529 0.043 Uiso 1 1 calc R
C14 C 0.7682(6) 0.3629(4) 0.3155(4) 0.0291(15) Uani 1 1 d .
C18 C 0.8972(6) 0.4198(4) 0.2853(4) 0.0303(15) Uani 1 1 d .
H18 H 0.9322 0.4908 0.3066 0.036 Uiso 1 1 calc R
C2 C 0.5113(7) 0.2260(4) 0.7588(5) 0.0310(15) Uani 1 1 d .
C35 C 0.1167(7) 0.1192(4) 0.4132(4) 0.0331(16) Uani 1 1 d .
C38 C 0.3599(7) 0.1200(5) 0.3865(5) 0.0422(17) Uani 1 1 d .
H38 H 0.4650 0.1533 0.3960 0.051 Uiso 1 1 calc R
O4 O 0.1271(6) -0.0669(5) 0.9460(5) 0.121(3) Uani 1 1 d .
C15 C 0.7194(6) 0.2586(4) 0.2809(4) 0.0338(16) Uani 1 1 d .
H15 H 0.6313 0.2195 0.3006 0.041 Uiso 1 1 calc R
N1 N 0.7311(6) 0.2052(5) 0.8541(5) 0.0581(17) Uani 1 1 d .
C33 C -0.1038(8) -0.0309(5) 0.3570(5) 0.057(2) Uani 1 1 d .
H33 H -0.1452 -0.0978 0.3230 0.068 Uiso 1 1 calc R
C4 C 0.6482(8) 0.1896(5) 0.9233(5) 0.053(2) Uani 1 1 d .
H4 H 0.6956 0.1773 0.9810 0.064 Uiso 1 1 calc R
C36 C 0.1580(8) -0.0280(5) 0.3217(5) 0.054(2) Uani 1 1 d .
H36 H 0.1222 -0.0942 0.2858 0.064 Uiso 1 1 calc R
C5 C 0.4966(8) 0.1899(4) 0.9179(5) 0.0376(17) Uani 1 1 d .
C7 C 0.4148(7) 0.1791(5) 1.0030(5) 0.0406(17) Uani 1 1 d .
C31 C 0.0191(7) 0.1699(4) 0.4572(4) 0.0329(15) Uani 1 1 d .
C29 C -0.2276(7) 0.1724(6) 0.4988(5) 0.0486(19) Uani 1 1 d .
H29 H -0.3314 0.1405 0.4990 0.058 Uiso 1 1 calc R
C27 C -0.0111(7) 0.3139(5) 0.5442(5) 0.0443(18) Uani 1 1 d .
H27 H 0.0302 0.3820 0.5752 0.053 Uiso 1 1 calc R
C30 C -0.1386(7) 0.1189(5) 0.4521(5) 0.0381(17) Uani 1 1 d .
C13 C 0.2419(9) 0.0003(6) 0.9374(6) 0.071(3) Uani 1 1 d .
C9 C 0.3851(9) 0.2597(6) 1.1552(5) 0.061(2) Uani 1 1 d .
H9 H 0.4191 0.3154 1.2057 0.073 Uiso 1 1 calc R
C34 C 0.0546(8) 0.0185(5) 0.3623(5) 0.0462(18) Uani 1 1 d .
C22 C 1.2187(8) 0.4818(5) 0.0473(5) 0.052(2) Uani 1 1 d .
H22 H 1.2052 0.4847 -0.0187 0.063 Uiso 1 1 calc R
C21 C 1.0958(7) 0.4349(5) 0.0897(4) 0.0464(18) Uani 1 1 d .
H21 H 0.9994 0.4071 0.0520 0.056 Uiso 1 1 calc R
C32 C -0.1941(8) 0.0181(6) 0.4005(5) 0.060(2) Uani 1 1 d .
H32 H -0.2981 -0.0161 0.3965 0.072 Uiso 1 1 calc R
C37 C 0.3096(8) 0.0221(5) 0.3337(5) 0.0517(19) Uani 1 1 d .
H37 H 0.3787 -0.0092 0.3067 0.062 Uiso 1 1 calc R
C12 C 0.2984(7) 0.0978(5) 1.0087(5) 0.0431(17) Uani 1 1 d .
C10 C 0.2651(9) 0.1782(6) 1.1608(5) 0.060(2) Uani 1 1 d .
H10 H 0.2117 0.1792 1.2135 0.072 Uiso 1 1 calc R
O9 O -0.0435(6) 0.7980(4) 0.1082(4) 0.095(2) Uani 1 1 d D
H1W H 0.0501 0.7972 0.1198 0.114 Uiso 1 1 d R
H2W H 0.0080 0.7734 0.0699 0.28(8) Uiso 1 1 d RD
C3 C 0.6614(8) 0.2225(5) 0.7728(5) 0.0446(18) Uani 1 1 d .
H3 H 0.7179 0.2329 0.7219 0.054 Uiso 1 1 calc R
C8 C 0.4552(8) 0.2589(5) 1.0745(5) 0.053(2) Uani 1 1 d .
H8 H 0.5344 0.3164 1.0695 0.064 Uiso 1 1 calc R
O10 O 0.1576(9) 0.3753(5) 0.7970(5) 0.181(4) Uani 1 1 d .
H3W H 0.2095 0.3507 0.7582 0.217 Uiso 1 1 d R
H4W H 0.1225 0.3246 0.8257 0.217 Uiso 1 1 d R
C28 C -0.1657(7) 0.2694(5) 0.5434(5) 0.0477(19) Uani 1 1 d .
H28 H -0.2258 0.3064 0.5735 0.057 Uiso 1 1 calc R

loop_
_atom_site_aniso_label
_atom_site_aniso_U_11
_atom_site_aniso_U_22
_atom_site_aniso_U_33
_atom_site_aniso_U_23
_atom_site_aniso_U_13
_atom_site_aniso_U_12
Nd1 0.02468(17) 0.02403(17) 0.0249(2) 0.00202(14) 0.00632(14) 0.00477(13)
O5 0.031(2) 0.032(2) 0.037(3) 0.004(2) 0.015(2) 0.0058(18)
O8 0.029(2) 0.036(2) 0.031(3) 0.002(2) 0.001(2) 0.010(2)
O1 0.036(2) 0.044(3) 0.030(3) 0.014(2) 0.008(2) 0.018(2)
O2 0.043(3) 0.050(3) 0.033(3) 0.011(2) 0.010(2) 0.021(2)
O6 0.034(2) 0.029(2) 0.045(3) -0.002(2) 0.012(2) 0.0090(19)
N4 0.038(3) 0.029(3) 0.035(3) 0.007(3) 0.010(3) 0.010(2)
N3 0.035(3) 0.033(3) 0.029(3) 0.006(3) 0.009(3) 0.010(2)
C26 0.022(3) 0.037(4) 0.026(4) -0.003(3) 0.001(3) 0.007(3)
C19 0.026(3) 0.033(4) 0.020(4) 0.000(3) 0.002(3) 0.009(3)
C20 0.036(4) 0.030(3) 0.024(4) 0.003(3) 0.013(3) 0.013(3)
O7 0.036(2) 0.041(3) 0.033(3) 0.015(2) -0.001(2) -0.003(2)
C17 0.030(3) 0.035(4) 0.020(4) 0.001(3) 0.005(3) 0.011(3)
C25 0.031(3) 0.025(3) 0.021(4) -0.004(3) 0.003(3) 0.007(3)
C1 0.041(4) 0.026(4) 0.028(4) 0.005(3) 0.000(4) 0.005(3)
N2 0.042(3) 0.036(3) 0.038(4) -0.006(3) 0.016(3) 0.011(3)
C23 0.056(5) 0.035(4) 0.044(5) 0.006(4) 0.022(4) 0.004(3)
C6 0.039(4) 0.032(4) 0.036(5) -0.001(3) 0.000(4) 0.011(3)
C11 0.069(5) 0.058(5) 0.055(6) 0.011(4) 0.010(5) 0.024(4)
C24 0.035(4) 0.030(4) 0.032(4) 0.005(3) 0.001(3) 0.003(3)
O3 0.100(4) 0.035(3) 0.070(4) -0.006(3) 0.038(3) 0.002(3)
C16 0.033(4) 0.042(4) 0.040(4) 0.003(3) 0.018(3) 0.020(3)
C14 0.032(3) 0.033(4) 0.022(4) -0.002(3) 0.003(3) 0.012(3)
C18 0.028(3) 0.027(3) 0.033(4) 0.001(3) 0.006(3) 0.005(3)
C2 0.033(4) 0.028(3) 0.033(4) 0.003(3) 0.001(3) 0.013(3)
C35 0.037(4) 0.031(4) 0.031(4) 0.011(3) 0.004(3) 0.008(3)
C38 0.049(4) 0.035(4) 0.046(5) 0.006(4) 0.006(4) 0.016(3)
O4 0.079(4) 0.101(5) 0.153(6) -0.055(5) 0.051(4) -0.008(4)
C15 0.032(3) 0.032(4) 0.033(4) -0.002(3) 0.011(3) 0.002(3)
N1 0.057(4) 0.082(5) 0.049(4) 0.022(4) 0.011(4) 0.036(3)
C33 0.054(5) 0.035(4) 0.061(6) 0.005(4) -0.015(4) -0.013(4)
C4 0.066(5) 0.067(5) 0.039(5) 0.018(4) 0.002(4) 0.038(4)
C36 0.068(5) 0.033(4) 0.052(5) -0.006(4) -0.002(4) 0.010(4)
C5 0.056(5) 0.030(4) 0.029(4) 0.006(3) 0.001(4) 0.018(3)
C7 0.049(4) 0.038(4) 0.035(5) 0.008(4) -0.005(4) 0.017(3)
C31 0.039(4) 0.030(4) 0.025(4) 0.010(3) -0.005(3) 0.003(3)
C29 0.028(4) 0.065(5) 0.056(5) 0.025(4) 0.008(4) 0.011(4)
C27 0.035(4) 0.046(4) 0.045(5) 0.001(4) 0.011(4) 0.001(3)
C30 0.031(4) 0.032(4) 0.039(5) 0.012(3) -0.009(3) -0.010(3)
C13 0.060(5) 0.061(6) 0.093(7) 0.001(5) 0.039(5) 0.013(5)
C9 0.092(6) 0.054(5) 0.036(5) -0.011(4) -0.009(5) 0.039(5)
C34 0.059(5) 0.028(4) 0.046(5) 0.010(3) -0.002(4) 0.005(4)
C22 0.065(5) 0.071(5) 0.027(4) 0.015(4) 0.017(4) 0.022(4)
C21 0.043(4) 0.069(5) 0.026(4) 0.010(4) 0.002(4) 0.013(4)
C32 0.033(4) 0.058(5) 0.077(6) 0.017(5) -0.003(4) -0.008(4)
C37 0.073(5) 0.036(4) 0.052(5) -0.001(4) 0.020(4) 0.025(4)
C12 0.051(4) 0.056(5) 0.026(4) 0.001(4) 0.008(4) 0.023(4)
C10 0.079(6) 0.079(6) 0.041(5) 0.014(5) 0.018(5) 0.048(5)
O9 0.067(4) 0.129(5) 0.103(5) 0.026(4) 0.018(4) 0.045(4)
C3 0.054(5) 0.049(4) 0.040(5) 0.013(4) 0.011(4) 0.025(4)
C8 0.095(6) 0.039(4) 0.036(5) 0.008(4) 0.020(5) 0.028(4)
O10 0.307(10) 0.169(7) 0.173(7) 0.103(6) 0.169(7) 0.163(7)
C28 0.037(4) 0.052(5) 0.055(5) 0.010(4) 0.016(4) 0.010(4)

loop_
_atom_type_symbol
_atom_type_description
_atom_type_scat_dispersion_real
_atom_type_scat_dispersion_imag
_atom_type_scat_source
C C 0.0033 0.0016 'International Tables Vol C Tables 4.2.6.8 and 6.1.1.4'
H H 0.0000 0.0000 'International Tables Vol C Tables 4.2.6.8 and 6.1.1.4'
N N 0.0061 0.0033 'International Tables Vol C Tables 4.2.6.8 and 6.1.1.4'
Nd Nd -0.1943 3.0179 'International Tables Vol C Tables 4.2.6.8 and 6.1.1.4'
O O 0.0106 0.0060 'International Tables Vol C Tables 4.2.6.8 and 6.1.1.4'

loop_
_geom_angle_atom_site_label_1
_geom_angle_atom_site_label_2
_geom_angle_atom_site_label_3
_geom_angle
_geom_angle_site_symmetry_1
_geom_angle_site_symmetry_3
O6 Nd1 O8 74.45(17) 2_666 2_766
O6 Nd1 O7 89.13(16) 2_666 1_455
O8 Nd1 O7 127.70(14) 2_766 1_455
O6 Nd1 O5 136.34(13) 2_666 .
O8 Nd1 O5 77.50(16) 2_766 .
O7 Nd1 O5 82.26(18) 1_455 .
O6 Nd1 O1 81.66(15) 2_666 .
O8 Nd1 O1 88.97(15) 2_766 .
O7 Nd1 O1 138.13(15) 1_455 .
O5 Nd1 O1 130.66(14) . .
O6 Nd1 O2 125.54(16) 2_666 .
O8 Nd1 O2 78.08(17) 2_766 .
O7 Nd1 O2 143.52(14) 1_455 .
O5 Nd1 O2 79.12(16) . .
O1 Nd1 O2 51.60(13) . .
O6 Nd1 N3 77.65(17) 2_666 .
O8 Nd1 N3 147.70(14) 2_766 .
O7 Nd1 N3 67.09(15) 1_455 .
O5 Nd1 N3 134.76(15) . .
O1 Nd1 N3 71.04(14) . .
O2 Nd1 N3 106.10(17) . .
O6 Nd1 N4 139.30(16) 2_666 .
O8 Nd1 N4 144.45(14) 2_766 .
O7 Nd1 N4 74.05(15) 1_455 .
O5 Nd1 N4 78.77(14) . .
O1 Nd1 N4 86.78(16) . .
O2 Nd1 N4 71.72(17) . .
N3 Nd1 N4 61.70(15) . .
O6 Nd1 O8 73.01(15) 2_666 1_455
O8 Nd1 O8 78.30(15) 2_766 1_455
O7 Nd1 O8 49.42(12) 1_455 1_455
O5 Nd1 O8 68.99(13) . 1_455
O1 Nd1 O8 153.86(12) . 1_455
O2 Nd1 O8 143.60(13) . 1_455
N3 Nd1 O8 108.70(13) . 1_455
N4 Nd1 O8 116.71(16) . 1_455
O6 Nd1 C26 82.32(17) 2_666 1_455
O8 Nd1 C26 103.55(17) 2_766 1_455
O7 Nd1 C26 24.19(13) 1_455 1_455
O5 Nd1 C26 72.53(16) . 1_455
O1 Nd1 C26 156.17(15) . 1_455
O2 Nd1 C26 150.34(14) . 1_455
N3 Nd1 C26 88.37(16) . 1_455
N4 Nd1 C26 94.03(18) . 1_455
O8 Nd1 C26 25.37(12) 1_455 1_455
O6 Nd1 Nd1 68.80(14) 2_666 2_666
O8 Nd1 Nd1 42.22(10) 2_766 2_666
O7 Nd1 Nd1 85.49(11) 1_455 2_666
O5 Nd1 Nd1 67.90(11) . 2_666
O1 Nd1 Nd1 127.24(9) . 2_666
O2 Nd1 Nd1 115.34(14) . 2_666
N3 Nd1 Nd1 136.75(11) . 2_666
N4 Nd1 Nd1 142.92(12) . 2_666
O8 Nd1 Nd1 36.08(9) 1_455 2_666
C26 Nd1 Nd1 61.37(13) 1_455 2_666
C19 O5 Nd1 138.7(4) . .
C26 O8 Nd1 169.7(4) . 2_766
C26 O8 Nd1 86.9(4) . 1_655
Nd1 O8 Nd1 101.70(15) 2_766 1_655
C1 O1 Nd1 93.9(4) . .
C1 O2 Nd1 92.2(4) . .
C19 O6 Nd1 138.3(4) . 2_666
C38 N4 C35 118.1(5) . .
C38 N4 Nd1 121.2(4) . .
C35 N4 Nd1 120.7(4) . .
C27 N3 C31 117.0(5) . .
C27 N3 Nd1 121.6(4) . .
C31 N3 Nd1 121.4(4) . .
O7 C26 O8 120.2(6) . .
O7 C26 C25 118.8(5) . .
O8 C26 C25 120.6(5) . .
O7 C26 Nd1 53.1(3) . 1_655
O8 C26 Nd1 67.7(3) . 1_655
C25 C26 Nd1 164.8(4) . 1_655
O5 C19 O6 125.1(5) . .
O5 C19 C14 117.4(5) . .
O6 C19 C14 117.5(5) . .
C21 C20 C25 118.4(5) . .
C21 C20 C17 117.2(5) . .
C25 C20 C17 124.3(5) . .
C26 O7 Nd1 102.8(4) . 1_655
C18 C17 C16 116.6(5) . .
C18 C17 C20 124.2(5) . .
C16 C17 C20 119.2(5) . .
C24 C25 C20 120.2(6) . .
C24 C25 C26 117.3(5) . .
C20 C25 C26 121.9(5) . .
O2 C1 O1 120.8(6) . .
O2 C1 C2 118.7(6) . .
O1 C1 C2 120.4(6) . .
C15 N2 C16 117.4(5) . .
C22 C23 C24 119.7(6) . .
C22 C23 H23 120.1 . .
C24 C23 H23 120.1 . .
C2 C6 C5 120.3(6) . .
C2 C6 H6 119.8 . .
C5 C6 H6 119.8 . .
C10 C11 C12 118.7(7) . .
C10 C11 H11 120.6 . .
C12 C11 H11 120.6 . .
C25 C24 C23 120.0(6) . .
C25 C24 H24 120.0 . .
C23 C24 H24 120.0 . .
C13 O3 H5 108.2 . .
N2 C16 C17 124.4(5) . .
N2 C16 H16 117.8 . .
C17 C16 H16 117.8 . .
C18 C14 C15 117.7(5) . .
C18 C14 C19 122.7(5) . .
C15 C14 C19 119.6(5) . .
C17 C18 C14 120.4(5) . .
C17 C18 H18 119.8 . .
C14 C18 H18 119.8 . .
C6 C2 C3 117.4(6) . .
C6 C2 C1 122.5(6) . .
C3 C2 C1 119.8(6) . .
N4 C35 C34 122.7(6) . .
N4 C35 C31 118.2(6) . .
C34 C35 C31 119.1(6) . .
N4 C38 C37 123.6(6) . .
N4 C38 H38 118.2 . .
C37 C38 H38 118.2 . .
N2 C15 C14 123.5(5) . .
N2 C15 H15 118.3 . .
C14 C15 H15 118.3 . .
C4 N1 C3 116.4(6) . .
C32 C33 C34 120.0(7) . .
C32 C33 H33 120.0 . .
C34 C33 H33 120.0 . .
N1 C4 C5 125.2(7) . .
N1 C4 H4 117.4 . .
C5 C4 H4 117.4 . .
C37 C36 C34 120.7(6) . .
C37 C36 H36 119.6 . .
C34 C36 H36 119.6 . .
C6 C5 C4 116.7(6) . .
C6 C5 C7 121.8(6) . .
C4 C5 C7 121.3(6) . .
C8 C7 C12 119.0(7) . .
C8 C7 C5 116.8(6) . .
C12 C7 C5 124.1(6) . .
N3 C31 C35 117.8(5) . .
N3 C31 C30 122.0(6) . .
C35 C31 C30 120.2(6) . .
C28 C29 C30 120.3(6) . .
C28 C29 H29 119.8 . .
C30 C29 H29 119.8 . .
N3 C27 C28 124.7(6) . .
N3 C27 H27 117.7 . .
C28 C27 H27 117.7 . .
C29 C30 C32 124.6(6) . .
C29 C30 C31 117.3(6) . .
C32 C30 C31 118.1(6) . .
O4 C13 O3 120.8(8) . .
O4 C13 C12 121.0(7) . .
O3 C13 C12 117.5(7) . .
C10 C9 C8 119.0(7) . .
C10 C9 H9 120.5 . .
C8 C9 H9 120.5 . .
C36 C34 C35 116.2(6) . .
C36 C34 C33 123.8(7) . .
C35 C34 C33 119.9(7) . .
C23 C22 C21 120.4(6) . .
C23 C22 H22 119.8 . .
C21 C22 H22 119.8 . .
C20 C21 C22 121.2(6) . .
C20 C21 H21 119.4 . .
C22 C21 H21 119.4 . .
C33 C32 C30 122.6(7) . .
C33 C32 H32 118.7 . .
C30 C32 H32 118.7 . .
C36 C37 C38 118.7(6) . .
C36 C37 H37 120.6 . .
C38 C37 H37 120.6 . .
C7 C12 C11 121.3(7) . .
C7 C12 C13 126.2(7) . .
C11 C12 C13 112.3(7) . .
C9 C10 C11 119.5(7) . .
C9 C10 H10 120.3 . .
C11 C10 H10 120.3 . .
H1W O9 H2W 52.5 . .
N1 C3 C2 124.0(6) . .
N1 C3 H3 118.0 . .
C2 C3 H3 118.0 . .
C7 C8 C9 122.4(7) . .
C7 C8 H8 118.8 . .
C9 C8 H8 118.8 . .
H3W O10 H4W 102.5 . .
C29 C28 C27 118.7(6) . .
C29 C28 H28 120.6 . .
C27 C28 H28 120.6 . .

loop_
_geom_bond_atom_site_label_1
_geom_bond_atom_site_label_2
_geom_bond_distance
_geom_bond_site_symmetry_2
Nd1 O6 2.398(4) 2_666
Nd1 O8 2.402(5) 2_766
Nd1 O7 2.423(5) 1_455
Nd1 O5 2.432(4) .
Nd1 O1 2.474(5) .
Nd1 O2 2.513(5) .
Nd1 N3 2.597(6) .
Nd1 N4 2.608(6) .
Nd1 O8 2.741(5) 1_455
Nd1 C26 2.957(7) 1_455
Nd1 Nd1 3.994(5) 2_666
O5 C19 1.251(6) .
O8 C26 1.269(6) .
O8 Nd1 2.402(5) 2_766
O8 Nd1 2.741(5) 1_655
O1 C1 1.250(7) .
O2 C1 1.247(7) .
O6 C19 1.254(6) .
O6 Nd1 2.398(4) 2_666
N4 C38 1.306(7) .
N4 C35 1.350(7) .
N3 C27 1.306(7) .
N3 C31 1.349(7) .
C26 O7 1.242(6) .
C26 C25 1.468(8) .
C26 Nd1 2.957(7) 1_655
C19 C14 1.497(7) .
C20 C21 1.366(8) .
C20 C25 1.389(7) .
C20 C17 1.476(7) .
O7 Nd1 2.423(5) 1_655
C17 C18 1.365(7) .
C17 C16 1.375(7) .
C25 C24 1.376(7) .
C1 C2 1.483(8) .
N2 C15 1.309(7) .
N2 C16 1.319(7) .
C23 C22 1.354(8) .
C23 C24 1.379(8) .
C23 H23 0.9300 .
C6 C2 1.359(8) .
C6 C5 1.361(8) .
C6 H6 0.9300 .
C11 C10 1.370(9) .
C11 C12 1.375(8) .
C11 H11 0.9300 .
C24 H24 0.9300 .
O3 C13 1.267(8) .
O3 H5 0.8724 .
C16 H16 0.9300 .
C14 C18 1.369(7) .
C14 C15 1.373(7) .
C18 H18 0.9300 .
C2 C3 1.368(8) .
C35 C34 1.399(8) .
C35 C31 1.402(8) .
C38 C37 1.373(8) .
C38 H38 0.9300 .
O4 C13 1.223(8) .
C15 H15 0.9300 .
N1 C4 1.300(8) .
N1 C3 1.320(7) .
C33 C32 1.332(9) .
C33 C34 1.410(9) .
C33 H33 0.9300 .
C4 C5 1.370(9) .
C4 H4 0.9300 .
C36 C37 1.350(8) .
C36 C34 1.391(9) .
C36 H36 0.9300 .
C5 C7 1.480(8) .
C7 C8 1.324(8) .
C7 C12 1.334(8) .
C31 C30 1.410(8) .
C29 C28 1.330(8) .
C29 C30 1.381(8) .
C29 H29 0.9300 .
C27 C28 1.376(8) .
C27 H27 0.9300 .
C30 C32 1.400(9) .
C13 C12 1.488(9) .
C9 C10 1.354(9) .
C9 C8 1.362(9) .
C9 H9 0.9300 .
C22 C21 1.371(8) .
C22 H22 0.9300 .
C21 H21 0.9300 .
C32 H32 0.9300 .
C37 H37 0.9300 .
C10 H10 0.9300 .
O9 H1W 0.8496 .
O9 H2W 0.8428 .
C3 H3 0.9300 .
C8 H8 0.9300 .
O10 H3W 0.8505 .
O10 H4W 0.8505 .
C28 H28 0.9300 .

loop_
_geom_hbond_atom_site_label_D
_geom_hbond_atom_site_label_H
_geom_hbond_atom_site_label_A
_geom_hbond_distance_DH
_geom_hbond_distance_HA
_geom_hbond_distance_DA
_geom_hbond_angle_DHA
_geom_hbond_site_symmetry_A
O10 H4W O9 0.85 2.01 2.864(9) 178.2 2_566
O10 H3W O1 0.85 2.04 2.886(7) 179.1 .
O9 H1W N1 0.85 1.99 2.837(9) 179.6 2_666
O9 H1W N1 0.85 1.99 2.837(9) 179.6 2_666
O3 H5 N2 0.87 1.84 2.699(8) 168.1 2_656

loop_
_geom_torsion_atom_site_label_1
_geom_torsion_atom_site_label_2
_geom_torsion_atom_site_label_3
_geom_torsion_atom_site_label_4
_geom_torsion
_geom_torsion_site_symmetry_1
_geom_torsion_site_symmetry_4
O6 Nd1 O5 C19 15.3(6) 2_666 .
O8 Nd1 O5 C19 -35.7(5) 2_766 .
O7 Nd1 O5 C19 95.8(6) 1_455 .
O1 Nd1 O5 C19 -113.3(5) . .
O2 Nd1 O5 C19 -115.7(6) . .
N3 Nd1 O5 C19 142.3(5) . .
N4 Nd1 O5 C19 171.0(6) . .
O8 Nd1 O5 C19 46.4(5) 1_455 .
C26 Nd1 O5 C19 73.1(6) 1_455 .
Nd1 Nd1 O5 C19 7.5(5) 2_666 .
O6 Nd1 O1 C1 -143.1(4) 2_666 .
O8 Nd1 O1 C1 -68.7(4) 2_766 .
O7 Nd1 O1 C1 137.6(4) 1_455 .
O5 Nd1 O1 C1 3.8(4) . .
O2 Nd1 O1 C1 6.9(3) . .
N3 Nd1 O1 C1 137.1(4) . .
N4 Nd1 O1 C1 76.0(4) . .
O8 Nd1 O1 C1 -128.9(4) 1_455 .
C26 Nd1 O1 C1 168.7(4) 1_455 .
Nd1 Nd1 O1 C1 -87.9(4) 2_666 .
O6 Nd1 O2 C1 30.6(4) 2_666 .
O8 Nd1 O2 C1 91.4(4) 2_766 .
O7 Nd1 O2 C1 -128.6(4) 1_455 .
O5 Nd1 O2 C1 170.7(4) . .
O1 Nd1 O2 C1 -6.9(3) . .
N3 Nd1 O2 C1 -55.6(4) . .
N4 Nd1 O2 C1 -107.6(4) . .
O8 Nd1 O2 C1 141.9(3) 1_455 .
C26 Nd1 O2 C1 -172.1(4) 1_455 .
Nd1 Nd1 O2 C1 111.7(3) 2_666 .
O6 Nd1 N4 C38 178.4(4) 2_666 .
O8 Nd1 N4 C38 -24.7(6) 2_766 .
O7 Nd1 N4 C38 109.3(5) 1_455 .
O5 Nd1 N4 C38 24.2(4) . .
O1 Nd1 N4 C38 -108.4(5) . .
O2 Nd1 N4 C38 -57.9(5) . .
N3 Nd1 N4 C38 -178.6(5) . .
O8 Nd1 N4 C38 83.6(5) 1_455 .
C26 Nd1 N4 C38 95.5(5) 1_455 .
Nd1 Nd1 N4 C38 50.2(5) 2_666 .
O6 Nd1 N4 C35 0.2(5) 2_666 .
O8 Nd1 N4 C35 157.2(4) 2_766 .
O7 Nd1 N4 C35 -68.9(4) 1_455 .
O5 Nd1 N4 C35 -153.9(4) . .
O1 Nd1 N4 C35 73.5(4) . .
O2 Nd1 N4 C35 123.9(4) . .
N3 Nd1 N4 C35 3.3(4) . .
O8 Nd1 N4 C35 -94.5(4) 1_455 .
C26 Nd1 N4 C35 -82.7(4) 1_455 .
Nd1 Nd1 N4 C35 -128.0(4) 2_666 .
O6 Nd1 N3 C27 -2.7(4) 2_666 .
O8 Nd1 N3 C27 28.0(6) 2_766 .
O7 Nd1 N3 C27 -97.1(5) 1_455 .
O5 Nd1 N3 C27 -148.4(4) . .
O1 Nd1 N3 C27 82.6(5) . .
O2 Nd1 N3 C27 121.1(5) . .
N4 Nd1 N3 C27 179.3(5) . .
O8 Nd1 N3 C27 -69.8(5) 1_455 .
C26 Nd1 N3 C27 -85.2(5) 1_455 .
Nd1 Nd1 N3 C27 -42.1(5) 2_666 .
O6 Nd1 N3 C31 176.1(4) 2_666 .
O8 Nd1 N3 C31 -153.2(4) 2_766 .
O7 Nd1 N3 C31 81.7(4) 1_455 .
O5 Nd1 N3 C31 30.4(5) . .
O1 Nd1 N3 C31 -98.6(4) . .
O2 Nd1 N3 C31 -60.1(4) . .
N4 Nd1 N3 C31 -1.9(4) . .
O8 Nd1 N3 C31 109.0(4) 1_455 .
C26 Nd1 N3 C31 93.6(4) 1_455 .
Nd1 Nd1 N3 C31 136.7(4) 2_666 .
Nd1 O8 C26 O7 155.1(18) 2_766 .
Nd1 O8 C26 O7 7.9(5) 1_655 .
Nd1 O8 C26 C25 -19(2) 2_766 .
Nd1 O8 C26 C25 -165.8(5) 1_655 .
Nd1 O8 C26 Nd1 147(2) 2_766 1_655
Nd1 O5 C19 O6 -2.8(10) . .
Nd1 O5 C19 C14 176.8(3) . .
Nd1 O6 C19 O5 -11.7(10) 2_666 .
Nd1 O6 C19 C14 168.7(4) 2_666 .
O8 C26 O7 Nd1 -9.2(6) . 1_655
C25 C26 O7 Nd1 164.6(4) . 1_655
C21 C20 C17 C18 -110.3(7) . .
C25 C20 C17 C18 73.0(8) . .
C21 C20 C17 C16 67.1(8) . .
C25 C20 C17 C16 -109.7(7) . .
C21 C20 C25 C24 1.8(9) . .
C17 C20 C25 C24 178.5(5) . .
C21 C20 C25 C26 -169.2(6) . .
C17 C20 C25 C26 7.5(9) . .
O7 C26 C25 C24 -141.0(5) . .
O8 C26 C25 C24 32.7(8) . .
Nd1 C26 C25 C24 -87.2(15) 1_655 .
O7 C26 C25 C20 30.3(8) . .
O8 C26 C25 C20 -156.0(5) . .
Nd1 C26 C25 C20 84.0(16) 1_655 .
Nd1 O2 C1 O1 12.5(6) . .
Nd1 O2 C1 C2 -165.1(5) . .
Nd1 O1 C1 O2 -12.7(6) . .
Nd1 O1 C1 C2 164.8(5) . .
C20 C25 C24 C23 -1.1(9) . .
C26 C25 C24 C23 170.4(5) . .
C22 C23 C24 C25 -0.7(9) . .
C15 N2 C16 C17 -0.2(9) . .
C18 C17 C16 N2 -0.3(9) . .
C20 C17 C16 N2 -177.9(5) . .
O5 C19 C14 C18 -177.2(5) . .
O6 C19 C14 C18 2.4(8) . .
O5 C19 C14 C15 4.4(8) . .
O6 C19 C14 C15 -175.9(5) . .
C16 C17 C18 C14 1.0(8) . .
C20 C17 C18 C14 178.4(5) . .
C15 C14 C18 C17 -1.1(8) . .
C19 C14 C18 C17 -179.5(5) . .
C5 C6 C2 C3 -0.2(9) . .
C5 C6 C2 C1 -174.7(5) . .
O2 C1 C2 C6 -166.6(6) . .
O1 C1 C2 C6 15.8(9) . .
O2 C1 C2 C3 19.1(8) . .
O1 C1 C2 C3 -158.5(6) . .
C38 N4 C35 C34 -0.9(9) . .
Nd1 N4 C35 C34 177.3(4) . .
C38 N4 C35 C31 177.2(5) . .
Nd1 N4 C35 C31 -4.6(7) . .
C35 N4 C38 C37 2.3(9) . .
Nd1 N4 C38 C37 -175.8(5) . .
C16 N2 C15 C14 0.1(9) . .
C18 C14 C15 N2 0.5(9) . .
C19 C14 C15 N2 178.9(5) . .
C3 N1 C4 C5 0.0(11) . .
C2 C6 C5 C4 0.9(9) . .
C2 C6 C5 C7 175.4(6) . .
N1 C4 C5 C6 -0.8(10) . .
N1 C4 C5 C7 -175.4(7) . .
C6 C5 C7 C8 -103.4(7) . .
C4 C5 C7 C8 70.9(8) . .
C6 C5 C7 C12 72.2(9) . .
C4 C5 C7 C12 -113.5(8) . .
C27 N3 C31 C35 179.3(5) . .
Nd1 N3 C31 C35 0.4(7) . .
C27 N3 C31 C30 -1.3(9) . .
Nd1 N3 C31 C30 179.8(4) . .
N4 C35 C31 N3 2.7(8) . .
C34 C35 C31 N3 -179.1(5) . .
N4 C35 C31 C30 -176.6(5) . .
C34 C35 C31 C30 1.6(9) . .
C31 N3 C27 C28 2.1(9) . .
Nd1 N3 C27 C28 -179.1(5) . .
C28 C29 C30 C32 -177.8(6) . .
C28 C29 C30 C31 2.2(10) . .
N3 C31 C30 C29 -0.7(9) . .
C35 C31 C30 C29 178.6(6) . .
N3 C31 C30 C32 179.3(6) . .
C35 C31 C30 C32 -1.3(9) . .
C37 C36 C34 C35 1.5(10) . .
C37 C36 C34 C33 -176.7(7) . .
N4 C35 C34 C36 -1.0(9) . .
C31 C35 C34 C36 -179.1(6) . .
N4 C35 C34 C33 177.3(6) . .
C31 C35 C34 C33 -0.8(9) . .
C32 C33 C34 C36 177.9(7) . .
C32 C33 C34 C35 -0.2(10) . .
C24 C23 C22 C21 1.7(10) . .
C25 C20 C21 C22 -0.8(10) . .
C17 C20 C21 C22 -177.8(6) . .
C23 C22 C21 C20 -0.9(11) . .
C34 C33 C32 C30 0.4(11) . .
C29 C30 C32 C33 -179.6(7) . .
C31 C30 C32 C33 0.3(11) . .
C34 C36 C37 C38 -0.3(11) . .
N4 C38 C37 C36 -1.8(10) . .
C8 C7 C12 C11 -1.7(10) . .
C5 C7 C12 C11 -177.2(6) . .
C8 C7 C12 C13 -177.4(7) . .
C5 C7 C12 C13 7.1(11) . .
C10 C11 C12 C7 2.6(11) . .
C10 C11 C12 C13 178.8(6) . .
O4 C13 C12 C7 -174.9(8) . .
O3 C13 C12 C7 15.0(12) . .
O4 C13 C12 C11 9.1(11) . .
O3 C13 C12 C11 -161.0(7) . .
C8 C9 C10 C11 3.9(11) . .
C12 C11 C10 C9 -3.7(11) . .
C4 N1 C3 C2 0.8(10) . .
C6 C2 C3 N1 -0.7(10) . .
C1 C2 C3 N1 173.9(6) . .
C12 C7 C8 C9 1.9(11) . .
C5 C7 C8 C9 177.8(6) . .
C10 C9 C8 C7 -3.0(11) . .
C30 C29 C28 C27 -1.7(10) . .
N3 C27 C28 C29 -0.6(10) . .
